data_7704642
loop_
_publ_author_name
'Huang, Yuan'
'Li, Jia-Xin'
'Ge, Yu'
'Zhang, Xia-Mei'
'Xu, Yang'
'Li, Yahong'
'Zhang, Yi-Quan'
'Yao, Jin-Lei'

_publ_section_title
;
 Designing asymmetric Dy<sub>2</sub> single-molecule magnets with two-step
 relaxation processes by the modification of the coordination environments
 of Dy(iii) ions.
;
_journal_issue 26
_journal_name_full 'Dalton transactions (Cambridge, England : 2003)'
_journal_page_first 8976
_journal_page_last 8984
_journal_paper_doi 10.1039/d0dt01619e
_journal_volume 49
_journal_year 2020
_chemical_formula_moiety 'C47 H43 Cl3 Dy2 N4 O13, 0.5(C2 H5 O)'
_chemical_formula_sum 'C48 H45.5 Cl3 Dy2 N4 O13.5'
_chemical_formula_weight 1325.73
_space_group_crystal_system triclinic
_space_group_IT_number 2
_space_group_name_Hall '-P 1'
_space_group_name_H-M_alt 'P -1'
_atom_sites_solution_hydrogens mixed
_atom_sites_solution_primary iterative
_audit_creation_date 2020-06-04
_audit_creation_method
;
Olex2 1.2
(compiled 2018.05.29 svn.r3508 for OlexSys, GUI svn.r5506)
;
_audit_update_record
;
2020-06-05 deposited with the CCDC.	2020-06-08 downloaded from the CCDC.
;
_cell_angle_alpha 68.245(2)
_cell_angle_beta 75.962(2)
_cell_angle_gamma 79.189(2)
_cell_formula_units_Z 2
_cell_length_a 9.8154(6)
_cell_length_b 15.4086(9)
_cell_length_c 19.4191(12)
_cell_measurement_reflns_used 9538
_cell_measurement_temperature 296(2)
_cell_measurement_theta_max 27.51
_cell_measurement_theta_min 2.45
_cell_volume 2630.7(3)
_computing_cell_refinement 'SAINT v8.37A (Bruker, 2015)'
_computing_data_reduction 'SAINT v8.37A (Bruker, 2015)'
_computing_molecular_graphics 'Olex2 (Dolomanov et al., 2009)'
_computing_publication_material 'Olex2 (Dolomanov et al., 2009)'
_computing_structure_refinement 'ShelXL (Sheldrick, 2015)'
_computing_structure_solution 'olex2.solve (Bourhis et al., 2015)'
_diffrn_ambient_temperature 296.15
_diffrn_measured_fraction_theta_full 0.999
_diffrn_measured_fraction_theta_max 0.996
_diffrn_measurement_device_type 'CCD area detector'
_diffrn_measurement_method 'phi and omega scans'
_diffrn_radiation_monochromator graphite
_diffrn_radiation_type MoK\a
_diffrn_radiation_wavelength 0.71073
_diffrn_reflns_av_R_equivalents 0.0596
_diffrn_reflns_av_unetI/netI 0.0349
_diffrn_reflns_Laue_measured_fraction_full 0.999
_diffrn_reflns_Laue_measured_fraction_max 0.996
_diffrn_reflns_limit_h_max 12
_diffrn_reflns_limit_h_min -12
_diffrn_reflns_limit_k_max 20
_diffrn_reflns_limit_k_min -20
_diffrn_reflns_limit_l_max 25
_diffrn_reflns_limit_l_min -25
_diffrn_reflns_number 97882
_diffrn_reflns_point_group_measured_fraction_full 0.999
_diffrn_reflns_point_group_measured_fraction_max 0.996
_diffrn_reflns_theta_full 25.242
_diffrn_reflns_theta_max 27.588
_diffrn_reflns_theta_min 2.151
_exptl_absorpt_coefficient_mu 3.036
_exptl_absorpt_correction_T_max 0.7456
_exptl_absorpt_correction_T_min 0.4738
_exptl_absorpt_correction_type multi-scan
_exptl_absorpt_process_details
;
SADABS-2014/5 (Bruker,2014/5) was used for absorption correction.
wR2(int) was 0.1514 before and 0.0866 after correction.
The Ratio of minimum to maximum transmission is 0.6355.
The \l/2 correction factor is Not present.
;
_exptl_crystal_colour yellow
_exptl_crystal_colour_primary yellow
_exptl_crystal_density_diffrn 1.674
_exptl_crystal_description block
_exptl_crystal_F_000 1305
_exptl_crystal_size_max 0.4
_exptl_crystal_size_mid 0.4
_exptl_crystal_size_min 0.08
_refine_diff_density_max 1.550
_refine_diff_density_min -1.094
_refine_diff_density_rms 0.122
_refine_ls_extinction_method none
_refine_ls_goodness_of_fit_ref 1.065
_refine_ls_hydrogen_treatment mixed
_refine_ls_matrix_type full
_refine_ls_number_parameters 661
_refine_ls_number_reflns 12144
_refine_ls_number_restraints 73
_refine_ls_restrained_S_all 1.076
_refine_ls_R_factor_all 0.0419
_refine_ls_R_factor_gt 0.0296
_refine_ls_shift/su_max 0.003
_refine_ls_shift/su_mean 0.000
_refine_ls_structure_factor_coef Fsqd
_refine_ls_weighting_details 'w=1/[\s^2^(Fo^2^)+(0.0281P)^2^+7.4032P] where P=(Fo^2^+2Fc^2^)/3'
_refine_ls_weighting_scheme calc
_refine_ls_wR_factor_gt 0.0735
_refine_ls_wR_factor_ref 0.0803
_reflns_Friedel_coverage 0.000
_reflns_number_gt 10088
_reflns_number_total 12144
_reflns_threshold_expression 'I > 2\s(I)'
_cod_data_source_file d0dt01619e2.cif
_cod_data_source_block t11
_cod_depositor_comments 'Adding full bibliography for 7704641--7704642.cif.'
_cod_original_formula_sum 'C48 H45.50 Cl3 Dy2 N4 O13.50'
_cod_database_code 7704642
_shelx_shelxl_version_number 2014/7
_shelx_space_group_comment
;
The symmetry employed for this shelxl refinement is uniquely defined
by the following loop, which should always be used as a source of
symmetry information in preference to the above space-group names.
They are only intended as comments.
;
_olex2_refinement_description
;
1. Fixed Uiso
 At 1.2 times of:
  All C(H) groups, All C(H,H) groups
 At 1.5 times of:
  All C(H,H,H) groups, All O(H) groups
2. Restrained distances
 O12-H12
 0.85 with sigma of 0.01
 C49-O14
 2.45 with sigma of 0.01
 C42-H12
 1.927201 with sigma of 0.02
 Dy2-H12
 2.95214 with sigma of 0.02
3. Rigid bond restraints
 C46
 with sigma for 1-2 distances of 0.001 and sigma for 1-3 distances of 0.002
 C44, C45, C46
 with sigma for 1-2 distances of 0.001 and sigma for 1-3 distances of 0.002
4. Uiso/Uaniso restraints and constraints
C46: within 2A with sigma of 0.01 and sigma for terminal atoms of 0.02
C44 \\sim C45 \\sim C46: within 2A with sigma of 0.001 and sigma for terminal
atoms of 0.002
Uanis(C46) \\sim Ueq, Uanis(C45) \\sim Ueq, Uanis(C44) \\sim Ueq: with sigma of
0.01 and sigma for terminal atoms of 0.02
Uanis(O14) \\sim Ueq, Uanis(C48) \\sim Ueq, Uanis(C49) \\sim Ueq: with sigma of
0.01 and sigma for terminal atoms of 0.02
5. Rigid body (RIGU) restrains
 C46
 with sigma for 1-2 distances of 0.01 and sigma for 1-3 distances of 0.02
 C44, C45, C46
 with sigma for 1-2 distances of 0.001 and sigma for 1-3 distances of 0.002
 O14, C48, C49
 with sigma for 1-2 distances of 0.0001 and sigma for 1-3 distances of 0.0001
6. Others
 Fixed Sof: O14(0.5) C48(0.5) H48A(0.5) H48B(0.5) C49(0.5) H49A(0.5) H49B(0.5)
 H49C(0.5)
7.a Secondary CH2 refined with riding coordinates:
 C9(H9A,H9B), C17(H17A,H17B), C40(H40A,H40B), C42(H42A,H42B), C48(H48A,H48B)
7.b Aromatic/amide H refined with riding coordinates:
 C1(H1), C4(H4), C6(H6), C8(H8), C14(H14), C15(H15), C20(H20), C21(H21),
 C25(H25), C27(H27), C30(H30), C31(H31), C32(H32), C34(H34), C35(H35), C37(H37),
  C39(H39), C41(H41), C44(H44), C45(H45), C46(H46)
7.c Idealised Me refined as rotating group:
 C18(H18A,H18B,H18C), C38(H38A,H38B,H38C), C43(H43A,H43B,H43C), C47(H47A,H47B,
 H47C), C49(H49A,H49B,H49C)
;
_olex2_submission_special_instructions 'No special instructions were received'

loop_
_space_group_symop_operation_xyz
'x, y, z'
'-x, -y, -z'

loop_
_atom_site_label
_atom_site_type_symbol
_atom_site_fract_x
_atom_site_fract_y
_atom_site_fract_z
_atom_site_U_iso_or_equiv
_atom_site_adp_type
_atom_site_occupancy
_atom_site_site_symmetry_order
_atom_site_calc_flag
_atom_site_refinement_flags_posn
_atom_site_refinement_flags_adp
_atom_site_refinement_flags_occupancy
_atom_site_disorder_assembly
_atom_site_disorder_group
Dy1 Dy 0.38234(2) 0.73756(2) 0.62081(2) 0.01873(5) Uani 1 1 d . . . . .
Dy2 Dy 0.19622(2) 0.74821(2) 0.81288(2) 0.02450(5) Uani 1 1 d D . . . .
Cl1 Cl 0.31478(13) 0.75321(10) 0.30776(6) 0.0486(3) Uani 1 1 d . . . . .
Cl2 Cl 0.10930(16) 0.84477(11) 1.15787(7) 0.0602(4) Uani 1 1 d . . . . .
Cl3 Cl 0.81345(19) 0.73732(12) 0.26423(8) 0.0788(5) Uani 1 1 d . . . . .
O1 O 0.5206(3) 0.74450(18) 0.51285(15) 0.0282(6) Uani 1 1 d . . . . .
O2 O 0.1950(3) 0.81655(17) 0.68306(14) 0.0241(5) Uani 1 1 d . . . . .
O3 O 0.3470(3) 0.65733(17) 0.74709(13) 0.0227(5) Uani 1 1 d . . . . .
O4 O 0.1756(3) 0.5875(2) 0.90943(15) 0.0327(6) Uani 1 1 d . . . . .
O5 O 0.0234(3) 0.67479(19) 0.80704(15) 0.0315(6) Uani 1 1 d . . . . .
O6 O 0.1828(3) 0.7747(2) 0.91772(16) 0.0389(7) Uani 1 1 d . . . . .
O7 O 0.1996(3) 0.70217(19) 0.58667(14) 0.0266(5) Uani 1 1 d . . . . .
O8 O 0.4427(3) 0.6829(2) 0.85069(16) 0.0329(6) Uani 1 1 d . . . . .
O9 O 0.5099(3) 0.84279(19) 0.64463(16) 0.0323(6) Uani 1 1 d . . . . .
O10 O 0.3137(3) 0.90096(19) 0.54129(15) 0.0323(6) Uani 1 1 d . . . . .
O11 O 0.6311(3) 0.7085(2) 0.65208(17) 0.0351(6) Uani 1 1 d . . . . .
O12 O 0.3381(4) 0.8798(2) 0.76762(18) 0.0410(7) Uani 1 1 d D . . . .
H12 H 0.406(4) 0.880(2) 0.730(2) 0.061 Uiso 1 1 d DR . . . .
O13 O 0.7177(4) 0.8125(3) 0.6751(3) 0.0679(12) Uani 1 1 d . . . . .
N1 N 0.4667(3) 0.5696(2) 0.63163(17) 0.0232(6) Uani 1 1 d . . . . .
N2 N -0.0085(4) 0.8644(2) 0.81810(19) 0.0317(7) Uani 1 1 d . . . . .
N3 N -0.0322(3) 0.6261(2) 0.67100(18) 0.0276(7) Uani 1 1 d . . . . .
N4 N 0.6247(4) 0.7877(3) 0.6581(2) 0.0356(8) Uani 1 1 d . . . . .
C1 C 0.5500(4) 0.5386(3) 0.5822(2) 0.0245(7) Uani 1 1 d . . . . .
H1 H 0.5711 0.4737 0.5963 0.029 Uiso 1 1 calc R . . . .
C2 C 0.6157(4) 0.5930(3) 0.5063(2) 0.0239(7) Uani 1 1 d . . . . .
C3 C 0.4753(4) 0.5047(3) 0.7661(2) 0.0242(7) Uani 1 1 d . . . . .
C4 C -0.0734(4) 0.8923(3) 0.8734(2) 0.0347(9) Uani 1 1 d . . . . .
H4 H -0.1600 0.9283 0.8679 0.042 Uiso 1 1 calc R . . . .
C5 C 0.4924(4) 0.5981(3) 0.8387(2) 0.0256(7) Uani 1 1 d . . . . .
C6 C 0.2478(4) 0.7246(3) 0.4562(2) 0.0262(8) Uani 1 1 d . . . . .
H6 H 0.3300 0.7515 0.4483 0.031 Uiso 1 1 calc R . . . .
C7 C 0.1337(4) 0.9016(3) 0.6464(2) 0.0302(8) Uani 1 1 d . . . . .
C8 C 0.7614(4) 0.5848(3) 0.3878(2) 0.0358(10) Uani 1 1 d . . . . .
H8 H 0.8164 0.5498 0.3588 0.043 Uiso 1 1 calc R . . . .
C9 C 0.4156(4) 0.4971(3) 0.7045(2) 0.0275(8) Uani 1 1 d . . . . .
H9A H 0.4445 0.4351 0.7006 0.033 Uiso 1 1 calc R . . . .
H9B H 0.3132 0.5057 0.7165 0.033 Uiso 1 1 calc R . . . .
C10 C 0.4368(4) 0.5873(2) 0.78315(19) 0.0209(7) Uani 1 1 d . . . . .
C11 C 0.0352(4) 0.5820(3) 0.8310(2) 0.0266(8) Uani 1 1 d . . . . .
C12 C 0.1184(4) 0.5295(3) 0.8862(2) 0.0306(8) Uani 1 1 d . . . . .
C13 C -0.0268(4) 0.8738(3) 0.9435(2) 0.0338(9) Uani 1 1 d . . . . .
C14 C 0.6991(4) 0.5417(3) 0.4615(2) 0.0314(9) Uani 1 1 d . . . . .
H14 H 0.7126 0.4765 0.4823 0.038 Uiso 1 1 calc R . . . .
C15 C -0.0509(4) 0.6202(3) 0.6097(2) 0.0302(8) Uani 1 1 d . . . . .
H15 H -0.1287 0.5918 0.6123 0.036 Uiso 1 1 calc R . . . .
C16 C 0.0080(5) 0.9434(3) 0.6792(3) 0.0419(11) Uani 1 1 d . . . . .
C17 C -0.0788(4) 0.8896(3) 0.7530(2) 0.0387(10) Uani 1 1 d . . . . .
H17A H -0.1680 0.9271 0.7619 0.046 Uiso 1 1 calc R . . . .
H17B H -0.0995 0.8324 0.7494 0.046 Uiso 1 1 calc R . . . .
C18 C 0.2257(5) 0.5454(3) 0.9792(2) 0.0396(10) Uani 1 1 d . . . . .
H18A H 0.3088 0.5027 0.9730 0.059 Uiso 1 1 calc GR . . . .
H18B H 0.1538 0.5118 1.0177 0.059 Uiso 1 1 calc GR . . . .
H18C H 0.2483 0.5936 0.9935 0.059 Uiso 1 1 calc GR . . . .
C19 C 0.0395(4) 0.6541(3) 0.5378(2) 0.0283(8) Uani 1 1 d . . . . .
C20 C 0.6196(4) 0.4453(3) 0.8613(2) 0.0356(9) Uani 1 1 d . . . . .
H20 H 0.6795 0.3972 0.8881 0.043 Uiso 1 1 calc R . . . .
C21 C 0.1410(5) 0.8120(3) 1.0281(2) 0.0366(9) Uani 1 1 d . . . . .
H21 H 0.2269 0.7791 1.0397 0.044 Uiso 1 1 calc R . . . .
C22 C 0.1012(4) 0.8184(3) 0.9613(2) 0.0322(9) Uani 1 1 d . . . . .
C23 C 0.1642(4) 0.6947(2) 0.5290(2) 0.0228(7) Uani 1 1 d . . . . .
C24 C 0.1969(5) 0.9500(3) 0.5723(2) 0.0409(11) Uani 1 1 d . . . . .
C25 C 0.5838(4) 0.5284(3) 0.8776(2) 0.0327(9) Uani 1 1 d . . . . .
H25 H 0.6211 0.5366 0.9142 0.039 Uiso 1 1 calc R . . . .
C26 C 0.5980(4) 0.6919(3) 0.4755(2) 0.0254(8) Uani 1 1 d . . . . .
C27 C 0.1389(5) 0.4333(3) 0.9111(3) 0.0389(10) Uani 1 1 d . . . . .
H27 H 0.1946 0.4008 0.9472 0.047 Uiso 1 1 calc R . . . .
C28 C -0.0298(4) 0.5314(3) 0.8035(2) 0.0297(8) Uani 1 1 d . . . . .
C29 C 0.2083(4) 0.7141(3) 0.3971(2) 0.0331(9) Uani 1 1 d . . . . .
C30 C -0.0075(5) 0.4338(3) 0.8284(3) 0.0382(10) Uani 1 1 d . . . . .
H30 H -0.0493 0.4010 0.8087 0.046 Uiso 1 1 calc R . . . .
C31 C 0.5676(4) 0.4335(3) 0.8060(2) 0.0303(8) Uani 1 1 d . . . . .
H31 H 0.5938 0.3782 0.7951 0.036 Uiso 1 1 calc R . . . .
C32 C -0.0757(5) 0.9025(4) 1.0628(3) 0.0474(12) Uani 1 1 d . . . . .
H32 H -0.1359 0.9272 1.0976 0.057 Uiso 1 1 calc R . . . .
C33 C 0.7400(5) 0.6813(4) 0.3581(2) 0.0413(10) Uani 1 1 d . . . . .
C34 C -0.1123(5) 0.9132(4) 0.9957(3) 0.0425(11) Uani 1 1 d . . . . .
H34 H -0.1975 0.9481 0.9847 0.051 Uiso 1 1 calc R . . . .
C35 C 0.0756(5) 0.3846(3) 0.8818(3) 0.0441(11) Uani 1 1 d . . . . .
H35 H 0.0892 0.3193 0.8980 0.053 Uiso 1 1 calc R . . . .
C36 C 0.0534(5) 0.8540(3) 1.0763(2) 0.0417(11) Uani 1 1 d . . . . .
C37 C 0.0056(5) 0.6441(4) 0.4748(3) 0.0408(10) Uani 1 1 d . . . . .
H37 H -0.0752 0.6164 0.4813 0.049 Uiso 1 1 calc R . . . .
C38 C 0.3778(6) 0.9477(4) 0.4644(3) 0.0568(15) Uani 1 1 d . . . . .
H38A H 0.4098 1.0049 0.4604 0.085 Uiso 1 1 calc GR . . . .
H38B H 0.3098 0.9621 0.4325 0.085 Uiso 1 1 calc GR . . . .
H38C H 0.4567 0.9075 0.4488 0.085 Uiso 1 1 calc GR . . . .
C39 C 0.6635(4) 0.7352(3) 0.3994(2) 0.0377(10) Uani 1 1 d . . . . .
H39 H 0.6543 0.8004 0.3776 0.045 Uiso 1 1 calc R . . . .
C40 C -0.1210(4) 0.5875(3) 0.7463(2) 0.0321(9) Uani 1 1 d . . . . .
H40A H -0.1843 0.5475 0.7442 0.039 Uiso 1 1 calc R . . . .
H40B H -0.1779 0.6385 0.7614 0.039 Uiso 1 1 calc R . . . .
C41 C 0.0877(5) 0.6736(4) 0.4048(3) 0.0437(11) Uani 1 1 d . . . . .
H41 H 0.0639 0.6670 0.3636 0.052 Uiso 1 1 calc R . . . .
C42 C 0.3121(7) 0.9713(4) 0.7753(4) 0.0752(19) Uani 1 1 d D . . . .
H42A H 0.2555 0.9663 0.8248 0.090 Uiso 1 1 calc R . . . .
H42B H 0.2580 1.0135 0.7379 0.090 Uiso 1 1 calc R . . . .
C43 C 0.5126(5) 0.7097(4) 0.8955(3) 0.0490(12) Uani 1 1 d . . . . .
H43A H 0.4758 0.7724 0.8945 0.073 Uiso 1 1 calc GR . . . .
H43B H 0.6122 0.7076 0.8753 0.073 Uiso 1 1 calc GR . . . .
H43C H 0.4966 0.6671 0.9466 0.073 Uiso 1 1 calc GR . . . .
C44 C 0.1439(8) 1.0397(4) 0.5331(4) 0.0865(14) Uani 1 1 d . U . . .
H44 H 0.1871 1.0711 0.4839 0.104 Uiso 1 1 calc R . . . .
C45 C -0.0432(8) 1.0340(4) 0.6393(4) 0.0859(14) Uani 1 1 d . U . . .
H45 H -0.1254 1.0625 0.6612 0.103 Uiso 1 1 calc R . . . .
C46 C 0.0244(8) 1.0823(4) 0.5686(4) 0.0872(14) Uani 1 1 d . U . . .
H46 H -0.0096 1.1440 0.5441 0.105 Uiso 1 1 calc R . . . .
C47 C 0.4422(10) 1.0117(6) 0.7662(6) 0.106(3) Uani 1 1 d . . . . .
H47A H 0.5004 1.0149 0.7180 0.159 Uiso 1 1 calc GR . . . .
H47B H 0.4927 0.9730 0.8056 0.159 Uiso 1 1 calc GR . . . .
H47C H 0.4187 1.0739 0.7689 0.159 Uiso 1 1 calc GR . . . .
O14 O 0.474(2) 0.1252(12) 1.0253(8) 0.164(4) Uani 0.5 1 d D U P . .
C48 C 0.4452(17) 0.1950(13) 0.9518(10) 0.107(3) Uani 0.5 1 d . U P . .
H48A H 0.3467 0.2205 0.9582 0.128 Uiso 0.5 1 calc R . P . .
H48B H 0.5020 0.2464 0.9369 0.128 Uiso 0.5 1 calc R . P . .
C49 C 0.4744(16) 0.1569(13) 0.8945(7) 0.105(3) Uani 0.5 1 d D U P . .
H49A H 0.5226 0.1997 0.8491 0.158 Uiso 0.5 1 calc GR . P . .
H49B H 0.3877 0.1463 0.8859 0.158 Uiso 0.5 1 calc GR . P . .
H49C H 0.5332 0.0983 0.9091 0.158 Uiso 0.5 1 calc GR . P . .
H3 H 0.035(6) 0.659(4) 0.668(3) 0.050(15) Uiso 1 1 d . . . . .

loop_
_atom_site_aniso_label
_atom_site_aniso_U_11
_atom_site_aniso_U_22
_atom_site_aniso_U_33
_atom_site_aniso_U_23
_atom_site_aniso_U_13
_atom_site_aniso_U_12
Dy1 0.02058(9) 0.01803(8) 0.01741(8) -0.00645(6) -0.00494(6) 0.00093(6)
Dy2 0.02682(10) 0.02775(10) 0.02030(9) -0.01165(7) -0.00742(7) 0.00490(7)
Cl1 0.0540(7) 0.0664(8) 0.0229(5) -0.0166(5) -0.0014(5) -0.0053(6)
Cl2 0.0728(9) 0.0887(10) 0.0324(6) -0.0332(7) -0.0009(6) -0.0261(8)
Cl3 0.0910(11) 0.0798(10) 0.0329(7) -0.0131(7) 0.0231(7) 0.0098(9)
O1 0.0316(14) 0.0240(13) 0.0236(13) -0.0077(11) 0.0009(11) 0.0008(11)
O2 0.0273(13) 0.0210(12) 0.0224(13) -0.0080(10) -0.0078(10) 0.0067(10)
O3 0.0267(13) 0.0216(12) 0.0185(12) -0.0061(10) -0.0094(10) 0.0055(10)
O4 0.0340(15) 0.0396(16) 0.0220(13) -0.0046(12) -0.0117(12) -0.0019(12)
O5 0.0300(14) 0.0321(15) 0.0284(14) -0.0033(12) -0.0114(12) -0.0009(11)
O6 0.0464(18) 0.0504(18) 0.0266(15) -0.0257(14) -0.0123(13) 0.0118(14)
O7 0.0258(13) 0.0345(14) 0.0222(13) -0.0113(11) -0.0066(10) -0.0035(11)
O8 0.0349(15) 0.0399(16) 0.0326(15) -0.0206(13) -0.0151(12) 0.0040(12)
O9 0.0313(15) 0.0276(14) 0.0385(16) -0.0104(12) -0.0099(12) -0.0017(11)
O10 0.0392(16) 0.0244(13) 0.0235(14) -0.0024(11) -0.0045(12) 0.0058(11)
O11 0.0276(14) 0.0318(15) 0.0461(18) -0.0128(13) -0.0104(13) -0.0003(11)
O12 0.053(2) 0.0367(16) 0.0394(18) -0.0208(14) -0.0063(14) -0.0059(14)
O13 0.056(2) 0.057(2) 0.111(4) -0.028(2) -0.049(2) -0.0128(18)
N1 0.0258(15) 0.0221(15) 0.0238(15) -0.0076(13) -0.0081(12) -0.0034(12)
N2 0.0296(17) 0.0359(18) 0.0294(18) -0.0151(15) -0.0064(14) 0.0060(14)
N3 0.0212(15) 0.0354(18) 0.0262(17) -0.0096(14) -0.0044(13) -0.0049(13)
N4 0.0339(19) 0.0351(19) 0.039(2) -0.0081(16) -0.0132(16) -0.0087(15)
C1 0.0256(18) 0.0205(17) 0.032(2) -0.0129(15) -0.0100(15) 0.0009(14)
C2 0.0191(17) 0.0277(18) 0.0289(19) -0.0148(16) -0.0049(14) -0.0006(14)
C3 0.0251(18) 0.0218(17) 0.0210(17) -0.0024(14) -0.0031(14) -0.0031(14)
C4 0.029(2) 0.037(2) 0.039(2) -0.0193(19) -0.0036(17) 0.0049(17)
C5 0.0235(18) 0.0292(19) 0.0222(18) -0.0082(15) -0.0042(14) -0.0001(14)
C6 0.0281(19) 0.0273(19) 0.0225(18) -0.0084(15) -0.0072(15) 0.0015(15)
C7 0.034(2) 0.0255(19) 0.030(2) -0.0114(16) -0.0115(17) 0.0106(16)
C8 0.024(2) 0.055(3) 0.037(2) -0.031(2) -0.0028(17) 0.0013(18)
C9 0.034(2) 0.0216(18) 0.0251(19) -0.0053(15) -0.0060(16) -0.0040(15)
C10 0.0192(16) 0.0212(17) 0.0181(16) -0.0024(14) -0.0053(13) 0.0009(13)
C11 0.0203(17) 0.032(2) 0.0205(18) -0.0043(15) -0.0003(14) -0.0001(14)
C12 0.0230(19) 0.040(2) 0.0230(19) -0.0056(17) -0.0013(15) -0.0044(16)
C13 0.034(2) 0.039(2) 0.034(2) -0.0205(19) -0.0008(17) -0.0063(17)
C14 0.0269(19) 0.034(2) 0.040(2) -0.0210(18) -0.0052(17) -0.0010(16)
C15 0.0233(18) 0.037(2) 0.034(2) -0.0145(18) -0.0106(16) -0.0021(16)
C16 0.045(3) 0.039(2) 0.033(2) -0.0123(19) -0.0102(19) 0.019(2)
C17 0.028(2) 0.052(3) 0.036(2) -0.022(2) -0.0107(18) 0.0144(19)
C18 0.039(2) 0.054(3) 0.0186(19) -0.0021(19) -0.0121(17) -0.003(2)
C19 0.0244(18) 0.035(2) 0.029(2) -0.0146(17) -0.0089(15) 0.0018(15)
C20 0.027(2) 0.038(2) 0.028(2) 0.0018(17) -0.0094(16) 0.0061(17)
C21 0.044(2) 0.043(2) 0.025(2) -0.0135(18) -0.0023(18) -0.0103(19)
C22 0.039(2) 0.036(2) 0.027(2) -0.0164(17) -0.0021(17) -0.0110(17)
C23 0.0230(17) 0.0210(17) 0.0244(18) -0.0068(14) -0.0114(14) 0.0051(13)
C24 0.051(3) 0.030(2) 0.030(2) -0.0059(18) -0.0085(19) 0.0170(19)
C25 0.027(2) 0.044(2) 0.0231(19) -0.0061(18) -0.0116(16) 0.0022(17)
C26 0.0212(17) 0.033(2) 0.0204(18) -0.0116(15) -0.0021(14) 0.0037(14)
C27 0.034(2) 0.036(2) 0.036(2) -0.0010(19) -0.0098(18) 0.0011(18)
C28 0.0207(18) 0.038(2) 0.0252(19) -0.0076(17) 0.0005(15) -0.0034(15)
C29 0.035(2) 0.039(2) 0.0231(19) -0.0122(17) -0.0052(16) 0.0045(17)
C30 0.031(2) 0.039(2) 0.044(3) -0.014(2) -0.0041(19) -0.0063(18)
C31 0.031(2) 0.0231(18) 0.029(2) -0.0019(16) -0.0059(16) 0.0012(15)
C32 0.049(3) 0.062(3) 0.038(3) -0.033(2) 0.012(2) -0.017(2)
C33 0.034(2) 0.057(3) 0.028(2) -0.016(2) 0.0015(18) -0.001(2)
C34 0.036(2) 0.053(3) 0.043(3) -0.028(2) 0.005(2) -0.008(2)
C35 0.038(2) 0.030(2) 0.056(3) -0.007(2) -0.010(2) -0.0006(18)
C36 0.052(3) 0.052(3) 0.028(2) -0.020(2) 0.0024(19) -0.021(2)
C37 0.035(2) 0.060(3) 0.037(2) -0.022(2) -0.0112(19) -0.011(2)
C38 0.066(3) 0.036(3) 0.035(3) 0.008(2) 0.008(2) 0.009(2)
C39 0.030(2) 0.046(3) 0.025(2) -0.0096(19) 0.0087(17) -0.0007(18)
C40 0.0227(19) 0.043(2) 0.027(2) -0.0078(18) -0.0021(15) -0.0079(16)
C41 0.042(2) 0.069(3) 0.032(2) -0.027(2) -0.0127(19) -0.005(2)
C42 0.084(5) 0.055(4) 0.098(5) -0.050(4) 0.007(4) -0.014(3)
C43 0.054(3) 0.060(3) 0.052(3) -0.033(3) -0.025(2) -0.003(2)
C44 0.095(3) 0.057(2) 0.057(2) 0.0010(17) 0.0023(19) 0.047(2)
C45 0.094(3) 0.057(2) 0.057(2) -0.0002(17) 0.0019(19) 0.048(2)
C46 0.096(3) 0.057(2) 0.058(2) 0.0011(16) 0.0022(19) 0.0479(19)
C47 0.136(8) 0.073(5) 0.139(8) -0.046(5) -0.045(6) -0.034(5)
O14 0.235(11) 0.144(5) 0.126(3) -0.043(3) -0.043(4) -0.047(6)
C48 0.082(6) 0.136(4) 0.115(3) -0.035(3) -0.003(3) -0.080(4)
C49 0.076(7) 0.138(5) 0.116(3) -0.036(3) -0.005(3) -0.076(5)

loop_
_atom_type_symbol
_atom_type_description
_atom_type_scat_dispersion_real
_atom_type_scat_dispersion_imag
_atom_type_scat_source
C C 0.0033 0.0016 'International Tables Vol C Tables 4.2.6.8 and 6.1.1.4'
H H 0.0000 0.0000 'International Tables Vol C Tables 4.2.6.8 and 6.1.1.4'
Cl Cl 0.1484 0.1585 'International Tables Vol C Tables 4.2.6.8 and 6.1.1.4'
Dy Dy -0.1892 4.4098 'International Tables Vol C Tables 4.2.6.8 and 6.1.1.4'
N N 0.0061 0.0033 'International Tables Vol C Tables 4.2.6.8 and 6.1.1.4'
O O 0.0106 0.0060 'International Tables Vol C Tables 4.2.6.8 and 6.1.1.4'

loop_
_geom_angle_atom_site_label_1
_geom_angle_atom_site_label_2
_geom_angle_atom_site_label_3
_geom_angle
_geom_angle_site_symmetry_1
_geom_angle_site_symmetry_3
_geom_angle_publ_flag
O1 Dy1 Dy2 169.00(7) . . ?
O1 Dy1 O2 145.06(9) . . ?
O1 Dy1 O3 144.30(9) . . ?
O1 Dy1 O7 92.14(10) . . ?
O1 Dy1 O9 94.13(10) . . ?
O1 Dy1 O10 78.97(9) . . ?
O1 Dy1 O11 77.07(10) . . ?
O1 Dy1 N1 74.84(10) . . ?
O2 Dy1 Dy2 36.27(6) . . ?
O2 Dy1 O9 79.45(9) . . ?
O2 Dy1 O10 66.33(9) . . ?
O2 Dy1 O11 120.55(9) . . ?
O2 Dy1 N1 136.25(9) . . ?
O3 Dy1 Dy2 35.14(6) . . ?
O3 Dy1 O2 70.24(9) . . ?
O3 Dy1 O7 102.09(9) . . ?
O3 Dy1 O9 87.25(9) . . ?
O3 Dy1 O10 134.42(9) . . ?
O3 Dy1 O11 76.41(9) . . ?
O3 Dy1 N1 75.48(9) . . ?
O7 Dy1 Dy2 98.54(6) . . ?
O7 Dy1 O2 80.96(9) . . ?
O7 Dy1 O9 153.94(9) . . ?
O7 Dy1 O10 84.36(10) . . ?
O7 Dy1 O11 154.97(9) . . ?
O7 Dy1 N1 80.50(9) . . ?
O9 Dy1 Dy2 75.11(7) . . ?
O9 Dy1 O10 72.11(9) . . ?
O9 Dy1 O11 50.75(9) . . ?
O9 Dy1 N1 125.54(9) . . ?
O10 Dy1 Dy2 99.42(6) . . ?
O10 Dy1 O11 114.89(9) . . ?
O10 Dy1 N1 149.07(9) . . ?
O11 Dy1 Dy2 94.02(7) . . ?
N1 Dy1 Dy2 109.37(7) . . ?
N1 Dy1 O11 74.92(9) . . ?
O2 Dy2 Dy1 36.23(6) . . ?
O2 Dy2 O4 135.76(9) . . ?
O2 Dy2 O8 116.32(9) . . ?
O2 Dy2 O12 74.64(10) . . ?
O2 Dy2 N2 81.48(10) . . ?
O3 Dy2 Dy1 34.19(6) . . ?
O3 Dy2 O2 69.28(8) . . ?
O3 Dy2 O4 79.37(9) . . ?
O3 Dy2 O8 63.09(8) . . ?
O3 Dy2 O12 97.18(10) . . ?
O3 Dy2 N2 148.34(10) . . ?
O4 Dy2 Dy1 111.57(7) . . ?
O4 Dy2 O8 72.28(9) . . ?
O5 Dy2 Dy1 88.46(7) . . ?
O5 Dy2 O2 80.94(9) . . ?
O5 Dy2 O3 85.30(10) . . ?
O5 Dy2 O4 65.74(9) . . ?
O5 Dy2 O8 131.24(9) . . ?
O5 Dy2 O12 152.66(10) . . ?
O5 Dy2 N2 78.19(11) . . ?
O6 Dy2 Dy1 153.68(9) . . ?
O6 Dy2 O2 145.61(10) . . ?
O6 Dy2 O3 136.53(10) . . ?
O6 Dy2 O4 78.04(11) . . ?
O6 Dy2 O5 117.46(11) . . ?
O6 Dy2 O8 74.81(10) . . ?
O6 Dy2 O12 78.96(11) . . ?
O6 Dy2 N2 75.07(11) . . ?
O8 Dy2 Dy1 84.70(6) . . ?
O12 Dy2 Dy1 79.14(7) . . ?
O12 Dy2 O4 141.55(10) . . ?
O12 Dy2 O8 72.18(10) . . ?
N2 Dy2 Dy1 117.70(8) . . ?
N2 Dy2 O4 116.70(11) . . ?
N2 Dy2 O8 145.61(10) . . ?
N2 Dy2 O12 86.12(12) . . ?
C26 O1 Dy1 142.3(2) . . ?
Dy1 O2 Dy2 107.50(9) . . ?
C7 O2 Dy1 121.8(2) . . ?
C7 O2 Dy2 127.7(2) . . ?
Dy1 O3 Dy2 110.67(10) . . ?
C10 O3 Dy1 125.5(2) . . ?
C10 O3 Dy2 118.9(2) . . ?
C12 O4 Dy2 112.6(2) . . ?
C12 O4 C18 116.9(3) . . ?
C18 O4 Dy2 130.1(3) . . ?
C11 O5 Dy2 119.6(2) . . ?
C22 O6 Dy2 141.6(3) . . ?
C23 O7 Dy1 141.2(2) . . ?
C5 O8 Dy2 111.4(2) . . ?
C5 O8 C43 117.8(3) . . ?
C43 O8 Dy2 129.1(3) . . ?
N4 O9 Dy1 99.4(2) . . ?
C24 O10 Dy1 117.1(2) . . ?
C24 O10 C38 116.6(3) . . ?
C38 O10 Dy1 126.2(3) . . ?
N4 O11 Dy1 94.5(2) . . ?
C42 O12 Dy2 133.0(3) . . ?
C1 N1 Dy1 128.0(3) . . ?
C1 N1 C9 115.6(3) . . ?
C9 N1 Dy1 116.4(2) . . ?
C4 N2 Dy2 129.0(3) . . ?
C4 N2 C17 117.8(3) . . ?
C17 N2 Dy2 112.0(2) . . ?
C15 N3 C40 125.1(3) . . ?
O11 N4 O9 115.4(3) . . ?
O13 N4 O9 121.1(4) . . ?
O13 N4 O11 123.5(4) . . ?
N1 C1 C2 127.6(3) . . ?
C14 C2 C1 116.5(3) . . ?
C14 C2 C26 119.2(4) . . ?
C26 C2 C1 124.2(3) . . ?
C10 C3 C9 117.6(3) . . ?
C10 C3 C31 119.3(3) . . ?
C31 C3 C9 123.1(3) . . ?
N2 C4 C13 127.3(4) . . ?
O8 C5 C10 113.1(3) . . ?
C25 C5 O8 125.6(3) . . ?
C25 C5 C10 121.3(4) . . ?
C29 C6 C23 120.1(4) . . ?
O2 C7 C16 122.7(4) . . ?
O2 C7 C24 118.7(3) . . ?
C24 C7 C16 118.6(4) . . ?
C14 C8 C33 117.9(4) . . ?
N1 C9 C3 109.9(3) . . ?
O3 C10 C3 121.6(3) . . ?
O3 C10 C5 119.0(3) . . ?
C5 C10 C3 119.4(3) . . ?
O5 C11 C12 119.7(4) . . ?
O5 C11 C28 123.0(3) . . ?
C28 C11 C12 117.3(4) . . ?
O4 C12 C11 111.7(3) . . ?
C27 C12 O4 126.0(4) . . ?
C27 C12 C11 122.4(4) . . ?
C22 C13 C4 123.4(4) . . ?
C34 C13 C4 118.0(4) . . ?
C34 C13 C22 118.6(4) . . ?
C8 C14 C2 122.0(4) . . ?
N3 C15 C19 124.5(4) . . ?
C7 C16 C17 121.6(4) . . ?
C45 C16 C7 118.9(5) . . ?
C45 C16 C17 119.3(4) . . ?
N2 C17 C16 113.5(4) . . ?
C23 C19 C15 121.7(3) . . ?
C37 C19 C15 118.7(4) . . ?
C37 C19 C23 119.6(4) . . ?
C31 C20 C25 120.8(4) . . ?
C36 C21 C22 120.2(4) . . ?
O6 C22 C13 122.4(4) . . ?
O6 C22 C21 119.4(4) . . ?
C21 C22 C13 118.1(4) . . ?
O7 C23 C6 121.7(3) . . ?
O7 C23 C19 120.7(3) . . ?
C6 C23 C19 117.5(3) . . ?
O10 C24 C7 115.4(3) . . ?
C44 C24 O10 123.0(4) . . ?
C44 C24 C7 121.6(4) . . ?
C5 C25 C20 118.9(4) . . ?
O1 C26 C2 123.1(3) . . ?
O1 C26 C39 119.0(4) . . ?
C2 C26 C39 117.9(3) . . ?
C12 C27 C35 119.4(4) . . ?
C11 C28 C40 117.0(4) . . ?
C30 C28 C11 120.1(4) . . ?
C30 C28 C40 122.8(4) . . ?
C6 C29 Cl1 118.3(3) . . ?
C6 C29 C41 123.1(4) . . ?
C41 C29 Cl1 118.6(3) . . ?
C35 C30 C28 121.2(4) . . ?
C20 C31 C3 120.2(4) . . ?
C36 C32 C34 117.6(4) . . ?
C8 C33 Cl3 118.9(3) . . ?
C39 C33 Cl3 118.4(4) . . ?
C39 C33 C8 122.8(4) . . ?
C32 C34 C13 122.7(5) . . ?
C30 C35 C27 119.7(4) . . ?
C21 C36 Cl2 118.2(4) . . ?
C21 C36 C32 122.6(4) . . ?
C32 C36 Cl2 119.3(3) . . ?
C41 C37 C19 121.9(4) . . ?
C33 C39 C26 120.0(4) . . ?
N3 C40 C28 110.2(3) . . ?
C37 C41 C29 117.7(4) . . ?
O12 C42 C47 113.2(6) . . ?
C24 C44 C46 118.6(6) . . ?
C46 C45 C16 121.5(5) . . ?
C45 C46 C44 120.4(5) . . ?
C49 C48 O14 113.0(16) . . ?

loop_
_geom_bond_atom_site_label_1
_geom_bond_atom_site_label_2
_geom_bond_distance
_geom_bond_site_symmetry_2
_geom_bond_publ_flag
Dy1 Dy2 3.7830(3) . ?
Dy1 O1 2.181(3) . ?
Dy1 O2 2.344(2) . ?
Dy1 O3 2.272(2) . ?
Dy1 O7 2.273(2) . ?
Dy1 O9 2.452(3) . ?
Dy1 O10 2.483(3) . ?
Dy1 O11 2.576(3) . ?
Dy1 N1 2.511(3) . ?
Dy2 O2 2.346(2) . ?
Dy2 O3 2.327(2) . ?
Dy2 O4 2.500(3) . ?
Dy2 O5 2.253(3) . ?
Dy2 O6 2.190(3) . ?
Dy2 O8 2.609(3) . ?
Dy2 O12 2.443(3) . ?
Dy2 N2 2.437(3) . ?
Cl1 C29 1.745(4) . ?
Cl2 C36 1.748(5) . ?
Cl3 C33 1.737(5) . ?
O1 C26 1.303(4) . ?
O2 C7 1.344(4) . ?
O3 C10 1.347(4) . ?
O4 C12 1.389(5) . ?
O4 C18 1.432(5) . ?
O5 C11 1.321(5) . ?
O6 C22 1.304(5) . ?
O7 C23 1.299(4) . ?
O8 C5 1.389(5) . ?
O8 C43 1.435(5) . ?
O9 N4 1.295(4) . ?
O10 C24 1.388(5) . ?
O10 C38 1.436(5) . ?
O11 N4 1.258(4) . ?
O12 C42 1.441(6) . ?
O13 N4 1.207(5) . ?
N1 C1 1.277(5) . ?
N1 C9 1.482(5) . ?
N2 C4 1.284(5) . ?
N2 C17 1.478(5) . ?
N3 C15 1.285(5) . ?
N3 C40 1.478(5) . ?
C1 C2 1.455(5) . ?
C2 C14 1.405(5) . ?
C2 C26 1.409(5) . ?
C3 C9 1.503(5) . ?
C3 C10 1.394(5) . ?
C3 C31 1.401(5) . ?
C4 C13 1.453(6) . ?
C5 C10 1.394(5) . ?
C5 C25 1.377(5) . ?
C6 C23 1.407(5) . ?
C6 C29 1.369(5) . ?
C7 C16 1.402(6) . ?
C7 C24 1.399(6) . ?
C8 C14 1.373(6) . ?
C8 C33 1.376(7) . ?
C11 C12 1.416(5) . ?
C11 C28 1.400(6) . ?
C12 C27 1.370(6) . ?
C13 C22 1.419(6) . ?
C13 C34 1.398(6) . ?
C15 C19 1.429(6) . ?
C16 C17 1.504(7) . ?
C16 C45 1.387(7) . ?
C19 C23 1.423(5) . ?
C19 C37 1.410(5) . ?
C20 C25 1.393(6) . ?
C20 C31 1.374(6) . ?
C21 C22 1.409(6) . ?
C21 C36 1.373(6) . ?
C24 C44 1.380(7) . ?
C26 C39 1.419(5) . ?
C27 C35 1.391(7) . ?
C28 C30 1.391(6) . ?
C28 C40 1.503(5) . ?
C29 C41 1.390(6) . ?
C30 C35 1.383(7) . ?
C32 C34 1.378(7) . ?
C32 C36 1.376(7) . ?
C33 C39 1.365(6) . ?
C37 C41 1.361(6) . ?
C42 C47 1.469(10) . ?
C44 C46 1.391(8) . ?
C45 C46 1.365(9) . ?
O14 C48 1.49(2) . ?
C48 C49 1.39(2) . ?
